data_1536579
loop_
_publ_author_name
'Duc, F.'
'Rozier, P.'
'Millet, P.'
'Galy, J.'

_publ_section_title
;
 Bi(7-x) As(1+x) Mo3 O21 (0 <= x <= 1) a new pillar structure type:
 synthesis, crystal structure and conductivity
;
_journal_name_full 'Solid State Sciences'
_journal_page_first 897
_journal_page_last 905
_journal_volume 6
_journal_year 2004
_chemical_formula_sum 'As3 Bi13 Mo6 O42'
_chemical_name_systematic 'Bi13 As3 Mo6 O42'
_space_group_IT_number 14
_symmetry_space_group_name_Hall '-P 2yn'
_symmetry_space_group_name_H-M 'P 1 21/n 1'
_cell_angle_alpha 90
_cell_angle_beta 101.009
_cell_angle_gamma 90
_cell_formula_units_Z 2
_cell_length_a 12.777
_cell_length_b 5.589
_cell_length_c 27.971
_cell_volume 1960.669
_citation_journal_id_ASTM SSSCFJ
_cod_data_source_file Duc_SSSCFJ_2004_1622.cif
_cod_data_source_block As3Bi13Mo6O42
_cod_original_sg_symbol_Hall '-P 2ybc (x-z,y,z)'
_cod_database_code 1536579

loop_
_symmetry_equiv_pos_as_xyz
x,y,z
-x+1/2,y+1/2,-z+1/2
-x,-y,-z
x-1/2,-y-1/2,z-1/2

loop_
_atom_site_label
_atom_site_type_symbol
_atom_site_fract_x
_atom_site_fract_y
_atom_site_fract_z
_atom_site_occupancy
_atom_site_U_iso_or_equiv
O14 O-2 0.5811 0.83 -0.1625 1 0.0
O1 O-2 0.5698 0.791 -0.0648 1 0.0
O5 O-2 0.1817 0.264 0.1292 1 0.0
Bi3 Bi+3 0.82506 0.00977 0.12222 1 0.0
As1 As+3 0.0634 0.006 0.2575 0.5 0.0
O15 O-2 -0.0087 0.109 0.1244 1 0.0
O7 O-2 0.8822 0.793 0.1871 1 0.0
O9 O-2 0.1071 0.255 0.2238 1 0.0
Bi1 Bi+3 0.29896 0.50566 0.11179 1 0.0
O16 O-2 0.1624 0.099 0.3099 1 0.0
O2 O-2 0.7573 0.354 0.053 1 0.0
O11 O-2 0.6793 0.836 0.0361 1 0.0
O4 O-2 0.545 0.225 -0.0105 1 0.0
Bi5 Bi+3 0.25862 0.95293 0.19931 1 0.0
O6 O-2 0.1807 0.777 0.1279 1 0.0
O3 O-2 -0.0705 0.692 0.0713 1 0.0
O8 O-2 0.8128 0.634 -0.0304 1 0.0
O18 O-2 -0.1312 0.326 0.1719 1 0.0
O13 O-2 0.1343 0.773 0.2309 1 0.0
O19 O-2 -0.0524 0.272 0.0178 1 0.0
Bi2 Bi+3 0.0287 -0.0104 0.25816 0.5 0.0
As2 As+3 0.78332 0.5597 0.19183 1 0.0
O17 O-2 0.3711 0.818 -0.1305 1 0.0
Bi4 Bi+3 0.09598 0.01472 0.07463 1 0.0
Mo2 Mo+6 0.4678 0.9984 -0.15293 1 0.0
Mo1 Mo+6 0.63229 0.9913 -0.01959 1 0.0
O10 O-2 0.7345 0.127 -0.0437 1 0.0
O20 O-2 0.5109 0.255 -0.1168 1 0.0
O21 O-2 0.4104 0.093 -0.2099 1 0.0
O12 O-2 0.7087 0.66 0.1337 1 0.0
Bi7 Bi+3 0.59902 0.51368 0.07274 1 0.0
Mo3 Mo+6 0.85891 0.4952 0.0266 1 0.0
Bi6 Bi+3 0.03515 0.45183 0.16155 1 0.0
